data_7212178
loop_
_publ_author_name
'Krasowska, M.'
'Kochel, A.'
'Filarowski, A.'

_publ_section_title
;
 The conformational analysis of 2-hydroxyaryl Schiff thiosemicarbazones
;
_journal_issue 6
_journal_name_full CrystEngComm
_journal_page_first 1955
_journal_paper_doi 10.1039/b921402j
_journal_volume 12
_journal_year 2010
_chemical_formula_moiety 'C9 H11 N3 O S, C H4 O'
_chemical_formula_sum 'C10 H15 N3 O2 S'
_chemical_formula_weight 241.32
_chemical_name_common
;
1--(2--hydroxyphenyl)ethan--1--one thiosemicarbazone methanol slovate
;
_chemical_name_systematic
;
1--(2--hydroxyphenyl)ethan--1--one thiosemicarbazone methanol slovate
;
_space_group_IT_number 61
_symmetry_cell_setting orthorhombic
_symmetry_space_group_name_Hall '-P 2ac 2ab'
_symmetry_space_group_name_H-M 'P b c a'
_atom_sites_solution_hydrogens geom
_atom_sites_solution_primary direct
_atom_sites_solution_secondary difmap
_audit_creation_method SHELXL-97
_cell_angle_alpha 90.00
_cell_angle_beta 90.00
_cell_angle_gamma 90.00
_cell_formula_units_Z 8
_cell_length_a 14.688(3)
_cell_length_b 12.574(3)
_cell_length_c 12.574(3)
_cell_measurement_reflns_used 2520
_cell_measurement_temperature 100(2)
_cell_measurement_theta_max 31.01
_cell_measurement_theta_min 2.68
_cell_volume 2322.3(9)
_computing_cell_refinement 'CrysAlis RED (Oxford Diffraction, date)'
_computing_data_collection 'CrysAlis CCD (Oxford Diffraction, date)'
_computing_data_reduction 'CrysAlis RED '
_computing_molecular_graphics 'SHELXTL (Bruker, 1999)'
_computing_publication_material SHELXL-97
_computing_structure_refinement 'SHELXL-97 (Sheldrick, 1997)'
_computing_structure_solution 'SHELXS-97 (Sheldrick, 1997)'
_diffrn_ambient_temperature 100(2)
_diffrn_measured_fraction_theta_full 1.000
_diffrn_measured_fraction_theta_max 0.878
_diffrn_measurement_device_type KM4-CCD
_diffrn_measurement_method /w
_diffrn_radiation_monochromator graphite
_diffrn_radiation_source 'fine-focus sealed tube'
_diffrn_radiation_type MoK\a
_diffrn_radiation_wavelength 0.71073
_diffrn_reflns_av_R_equivalents 0.0904
_diffrn_reflns_av_sigmaI/netI 0.1429
_diffrn_reflns_limit_h_max 19
_diffrn_reflns_limit_h_min -23
_diffrn_reflns_limit_k_max 21
_diffrn_reflns_limit_k_min -17
_diffrn_reflns_limit_l_max 21
_diffrn_reflns_limit_l_min -21
_diffrn_reflns_number 32108
_diffrn_reflns_theta_full 25.00
_diffrn_reflns_theta_max 37.01
_diffrn_reflns_theta_min 2.68
_exptl_absorpt_coefficient_mu 0.269
_exptl_absorpt_correction_T_max 0.890
_exptl_absorpt_correction_T_min 0.789
_exptl_absorpt_correction_type analytical
_exptl_absorpt_process_details 'CrysAlis RED, Oxford Diffraction'
_exptl_crystal_colour yellow
_exptl_crystal_density_diffrn 1.380
_exptl_crystal_density_method 'not measured'
_exptl_crystal_description bkock
_exptl_crystal_F_000 1024
_exptl_crystal_size_max 0.20
_exptl_crystal_size_mid 0.15
_exptl_crystal_size_min 0.15
_refine_diff_density_max 0.484
_refine_diff_density_min -0.355
_refine_diff_density_rms 0.081
_refine_ls_extinction_method none
_refine_ls_goodness_of_fit_ref 0.954
_refine_ls_hydrogen_treatment mixed
_refine_ls_matrix_type full
_refine_ls_number_parameters 175
_refine_ls_number_reflns 5195
_refine_ls_number_restraints 5
_refine_ls_restrained_S_all 0.956
_refine_ls_R_factor_all 0.1393
_refine_ls_R_factor_gt 0.0527
_refine_ls_shift/su_max 0.000
_refine_ls_shift/su_mean 0.000
_refine_ls_structure_factor_coef Fsqd
_refine_ls_weighting_details 'calc w=1/[\s^2^(Fo^2^)+(0.0471P)^2^+0.0000P] where P=(Fo^2^+2Fc^2^)/3'
_refine_ls_weighting_scheme calc
_refine_ls_wR_factor_gt 0.0878
_refine_ls_wR_factor_ref 0.1133
_reflns_number_gt 2613
_reflns_number_total 5195
_reflns_threshold_expression >2sigma(I)
_cod_data_source_file b921402j.txt
_cod_data_source_block 19orr
_cod_depositor_comments
;
The following automatic conversions were performed:

'_symmetry_cell_setting' value 'Orthorhombic' changed to
'orthorhombic' according to
/home/saulius/struct/CIF-dictionaries/cif_core.dic dictionary named
'cif_core.dic' version 2.4.2 from 2011-04-26.

Automatic conversion script
Id: cif_fix_values 1891 2012-01-12 08:04:46Z andrius 
;
_cod_original_sg_symbol_H-M Pbca
_cod_database_code 7212178

loop_
_symmetry_equiv_pos_as_xyz
'x, y, z'
'-x+1/2, -y, z+1/2'
'x+1/2, -y+1/2, -z'
'-x, y+1/2, -z+1/2'
'-x, -y, -z'
'x-1/2, y, -z-1/2'
'-x-1/2, y-1/2, z'
'x, -y-1/2, z-1/2'

loop_
_atom_site_label
_atom_site_type_symbol
_atom_site_fract_x
_atom_site_fract_y
_atom_site_fract_z
_atom_site_U_iso_or_equiv
_atom_site_adp_type
_atom_site_occupancy
_atom_site_symmetry_multiplicity
_atom_site_calc_flag
_atom_site_refinement_flags
S1 S -0.07592(3) -0.77371(3) -0.06744(3) 0.01874(11) Uani 1 1 d .
O1 O -0.10524(9) -0.60004(8) 0.15468(9) 0.0198(3) Uani 1 1 d D
H1O H -0.0950(14) -0.6064(17) 0.0845(12) 0.035(6) Uiso 1 1 d D
N1 N -0.09834(9) -0.54287(10) -0.03823(9) 0.0139(3) Uani 1 1 d .
N2 N -0.06915(10) -0.57129(10) -0.13667(10) 0.0148(3) Uani 1 1 d D
H2N H -0.0592(14) -0.5239(15) -0.1892(15) 0.042(6) Uiso 1 1 d D
N3 N -0.02819(11) -0.69741(11) -0.25611(10) 0.0189(3) Uani 1 1 d D
H3N H -0.0203(15) -0.6430(14) -0.3000(14) 0.038(6) Uiso 1 1 d D
H4N H -0.0380(14) -0.7624(12) -0.2819(14) 0.026(5) Uiso 1 1 d D
C1 C -0.15785(11) -0.42718(11) 0.09052(11) 0.0129(3) Uani 1 1 d .
C2 C -0.14559(11) -0.50338(11) 0.17164(12) 0.0149(3) Uani 1 1 d .
C3 C -0.17506(11) -0.48157(12) 0.27443(12) 0.0173(3) Uani 1 1 d .
H3 H -0.1661 -0.5359 0.3257 0.023(5) Uiso 1 1 d R
C4 C -0.21844(11) -0.38627(12) 0.29738(12) 0.0179(3) Uani 1 1 d .
H4 H -0.2387 -0.3726 0.3664 0.017(4) Uiso 1 1 d R
C5 C -0.23297(11) -0.31085(12) 0.21850(12) 0.0178(3) Uani 1 1 d .
H5 H -0.2619 -0.2457 0.2325 0.016(4) Uiso 1 1 d R
C6 C -0.20237(11) -0.33134(11) 0.11668(12) 0.0169(3) Uani 1 1 d .
H6 H -0.2138 -0.2823 0.0638 0.024(5) Uiso 1 1 d R
C7 C -0.12805(11) -0.44694(11) -0.01947(11) 0.0140(3) Uani 1 1 d .
C8 C -0.05665(11) -0.67642(11) -0.15776(12) 0.0151(3) Uani 1 1 d .
C9 C -0.13487(13) -0.35875(12) -0.09935(12) 0.0208(4) Uani 1 1 d .
H9A H -0.1119 -0.3777 -0.1683 0.031(5) Uiso 1 1 d R
H9B H -0.0992 -0.2996 -0.0762 0.030(5) Uiso 1 1 d R
H9C H -0.1989 -0.3365 -0.1044 0.039(6) Uiso 1 1 d R
O2 O -0.04131(9) -0.02775(9) 0.15936(9) 0.0217(3) Uani 1 1 d D
H2 H 0.0000(13) -0.0804(14) 0.1482(15) 0.033(6) Uiso 1 1 d D
C10 C -0.11593(13) -0.03525(15) 0.08717(15) 0.0286(4) Uani 1 1 d .
H10A H -0.1502 0.0268 0.0945 0.054(7) Uiso 1 1 d R
H10B H -0.0912 -0.0437 0.0138 0.066(8) Uiso 1 1 d R
H10C H -0.1543 -0.0945 0.1060 0.054(7) Uiso 1 1 d R

loop_
_atom_site_aniso_label
_atom_site_aniso_U_11
_atom_site_aniso_U_22
_atom_site_aniso_U_33
_atom_site_aniso_U_23
_atom_site_aniso_U_13
_atom_site_aniso_U_12
S1 0.0270(2) 0.01199(16) 0.01719(17) 0.00046(13) 0.00172(17) 0.00187(16)
O1 0.0303(7) 0.0123(5) 0.0167(5) 0.0018(4) 0.0016(5) 0.0058(5)
N1 0.0151(7) 0.0145(6) 0.0122(5) -0.0008(4) 0.0003(5) 0.0011(5)
N2 0.0192(8) 0.0123(5) 0.0128(5) -0.0001(4) 0.0019(5) -0.0003(5)
N3 0.0248(9) 0.0145(6) 0.0173(6) -0.0033(5) 0.0043(6) -0.0005(6)
C1 0.0117(8) 0.0139(6) 0.0131(6) -0.0009(5) -0.0018(6) -0.0011(6)
C2 0.0131(9) 0.0132(6) 0.0186(7) -0.0002(5) 0.0010(6) -0.0018(6)
C3 0.0173(9) 0.0182(7) 0.0165(7) 0.0012(5) 0.0004(6) -0.0028(6)
C4 0.0160(9) 0.0224(8) 0.0153(7) -0.0046(6) 0.0041(6) -0.0036(7)
C5 0.0161(9) 0.0167(7) 0.0205(7) -0.0037(6) -0.0009(7) 0.0021(6)
C6 0.0181(9) 0.0126(7) 0.0199(7) 0.0000(5) -0.0029(6) 0.0009(6)
C7 0.0138(9) 0.0132(7) 0.0150(7) 0.0003(5) -0.0026(6) -0.0003(6)
C8 0.0134(9) 0.0140(7) 0.0179(7) -0.0022(5) -0.0005(6) 0.0000(6)
C9 0.0316(11) 0.0149(7) 0.0160(7) 0.0022(6) 0.0026(7) 0.0028(7)
O2 0.0238(7) 0.0216(6) 0.0198(5) -0.0042(4) -0.0025(5) 0.0065(5)
C10 0.0235(11) 0.0287(9) 0.0336(10) -0.0017(7) -0.0062(8) 0.0015(8)

loop_
_atom_type_symbol
_atom_type_description
_atom_type_scat_dispersion_real
_atom_type_scat_dispersion_imag
_atom_type_scat_source
C C 0.0033 0.0016 'International Tables Vol C Tables 4.2.6.8 and 6.1.1.4'
H H 0.0000 0.0000 'International Tables Vol C Tables 4.2.6.8 and 6.1.1.4'
N N 0.0061 0.0033 'International Tables Vol C Tables 4.2.6.8 and 6.1.1.4'
O O 0.0106 0.0060 'International Tables Vol C Tables 4.2.6.8 and 6.1.1.4'
S S 0.1246 0.1234 'International Tables Vol C Tables 4.2.6.8 and 6.1.1.4'

loop_
_geom_angle_atom_site_label_1
_geom_angle_atom_site_label_2
_geom_angle_atom_site_label_3
_geom_angle
C2 O1 H1O 107.7(14)
C7 N1 N2 120.92(12)
N1 N2 C8 118.42(12)
N1 N2 H2N 123.1(14)
C8 N2 H2N 118.5(14)
C8 N3 H3N 117.8(13)
C8 N3 H4N 118.0(12)
H3N N3 H4N 120.2(18)
C6 C1 C2 118.10(13)
C6 C1 C7 120.09(13)
C2 C1 C7 121.79(13)
O1 C2 C3 117.04(13)
O1 C2 C1 123.06(13)
C3 C2 C1 119.89(14)
C4 C3 C2 120.44(14)
C4 C3 H3 123.0
C2 C3 H3 116.5
C3 C4 C5 120.78(14)
C3 C4 H4 119.9
C5 C4 H4 119.3
C6 C5 C4 118.99(14)
C6 C5 H5 118.9
C4 C5 H5 122.1
C5 C6 C1 121.78(14)
C5 C6 H6 119.0
C1 C6 H6 119.2
N1 C7 C1 115.19(12)
N1 C7 C9 125.81(14)
C1 C7 C9 119.00(13)
N3 C8 N2 114.57(13)
N3 C8 S1 122.15(11)
N2 C8 S1 123.28(12)
C7 C9 H9A 113.5
C7 C9 H9B 109.6
H9A C9 H9B 106.0
C7 C9 H9C 108.5
H9A C9 H9C 110.4
H9B C9 H9C 108.8
C10 O2 H2 111.5(13)
O2 C10 H10A 107.3
O2 C10 H10B 108.4
H10A C10 H10B 112.1
O2 C10 H10C 110.2
H10A C10 H10C 107.8
H10B C10 H10C 111.0

loop_
_geom_bond_atom_site_label_1
_geom_bond_atom_site_label_2
_geom_bond_distance
S1 C8 1.6931(15)
O1 C2 1.3690(19)
O1 H1O 0.898(15)
N1 C7 1.3043(19)
N1 N2 1.3578(17)
N2 C8 1.3606(18)
N2 H2N 0.902(15)
N3 C8 1.3319(19)
N3 H3N 0.887(15)
N3 H4N 0.891(14)
C1 C6 1.410(2)
C1 C2 1.411(2)
C1 C7 1.472(2)
C2 C3 1.390(2)
C3 C4 1.387(2)
C3 H3 0.9488
C4 C5 1.389(2)
C4 H4 0.9335
C5 C6 1.381(2)
C5 H5 0.9399
C6 H6 0.9228
C7 C9 1.500(2)
C9 H9A 0.9604
C9 H9B 0.9555
C9 H9C 0.9833
O2 C10 1.426(2)
O2 H2 0.909(15)
C10 H10A 0.9330
C10 H10B 0.9970
C10 H10C 0.9640

loop_
_geom_torsion_atom_site_label_1
_geom_torsion_atom_site_label_2
_geom_torsion_atom_site_label_3
_geom_torsion_atom_site_label_4
_geom_torsion
C7 N1 N2 C8 -166.72(14)
C6 C1 C2 O1 178.45(14)
C7 C1 C2 O1 0.3(2)
C6 C1 C2 C3 -1.6(2)
C7 C1 C2 C3 -179.78(14)
O1 C2 C3 C4 -178.55(14)
C1 C2 C3 C4 1.5(2)
C2 C3 C4 C5 -0.2(3)
C3 C4 C5 C6 -0.9(2)
C4 C5 C6 C1 0.8(2)
C2 C1 C6 C5 0.5(2)
C7 C1 C6 C5 178.66(15)
N2 N1 C7 C1 179.77(13)
N2 N1 C7 C9 0.5(2)
C6 C1 C7 N1 -171.55(14)
C2 C1 C7 N1 6.6(2)
C6 C1 C7 C9 7.8(2)
C2 C1 C7 C9 -174.13(15)
N1 N2 C8 N3 179.85(14)
N1 N2 C8 S1 0.2(2)
